data_2311357
loop_
_publ_author_name
'Yusof, Enis Nadia Md'
'Ravoof, Thahira B. S. A.'
'Tahir, Mohamed I. M.'
'Jotani, Mukesh M.'
'Tiekink, Edward R. T.'

_publ_section_title
;
 Bis{4-methylbenzyl
 2-[4-(propan-2-yl)benzyl-idene]hydrazine-carbodi-thio-ato-\k<sup>2</sup><i>N</i><sup>2</sup>,<i>S</i>}nickel(II):
 crystal structure and Hirshfeld surface analysis.
;
_journal_coeditor_code HB7658
_journal_issue 'Pt 3'
_journal_name_full 'Acta crystallographica. Section E, Crystallographic communications'
_journal_page_first 397
_journal_page_last 402
_journal_paper_doi 10.1107/S2056989017002419
_journal_volume 73
_journal_year 2017
_chemical_formula_iupac '[Ni (C19 H21 N2 S2)2]'
_chemical_formula_moiety 'C38 H42 N4 Ni S4'
_chemical_formula_sum 'C38 H42 N4 Ni S4'
_chemical_formula_weight 741.70
_chemical_name_systematic
'Bis{4-methylbenzyl 2-[4-(propan-2-yl)benzylidene]hydrazinecarbodithioato-\k^2^<i>N</i>^2^,<i>S</i>}nickel(II):'
_space_group_crystal_system monoclinic
_space_group_IT_number 14
_space_group_name_Hall '-P 2ybc'
_space_group_name_H-M_alt 'P 1 21/c 1'
_atom_sites_solution_hydrogens geom
_atom_sites_solution_primary direct
_audit_creation_method SHELXL-2014/7
_cell_angle_alpha 90
_cell_angle_beta 103.033(7)
_cell_angle_gamma 90
_cell_formula_units_Z 2
_cell_length_a 11.5799(7)
_cell_length_b 7.3910(3)
_cell_length_c 21.9848(16)
_cell_measurement_reflns_used 3077
_cell_measurement_temperature 100(2)
_cell_measurement_theta_max 28.7392
_cell_measurement_theta_min 2.3034
_cell_volume 1833.1(2)
_computing_cell_refinement
;
CrysAlis PRO (Agilent, 2011)
;
_computing_data_collection
;
CrysAlis PRO (Agilent, 2011)
;
_computing_data_reduction
;
CrysAlis PRO (Agilent, 2011)
;
_computing_molecular_graphics
;
ORTEP-3 for Windows (Farrugia, 2012) and DIAMOND (Brandenburg,
2006)
;
_computing_publication_material
;
publCIF (Westrip, 2010)
;
_computing_structure_refinement
;
SHELXL2014 (Sheldrick, 2015)
;
_computing_structure_solution
;
SHELXS97 (Sheldrick, 2008)
;
_diffrn_ambient_temperature 100(2)
_diffrn_detector_area_resol_mean 16.1952
_diffrn_measured_fraction_theta_full 0.999
_diffrn_measured_fraction_theta_max 0.891
_diffrn_measurement_device_type 'Agilent Xcalibur Eos Gemini'
_diffrn_measurement_method '\w scans'
_diffrn_radiation_monochromator graphite
_diffrn_radiation_source 'Enhance (Mo) X-ray Source'
_diffrn_radiation_type MoK\a
_diffrn_radiation_wavelength 0.7107
_diffrn_reflns_av_R_equivalents 0.0300
_diffrn_reflns_limit_h_max 14
_diffrn_reflns_limit_h_min -15
_diffrn_reflns_limit_k_max 9
_diffrn_reflns_limit_k_min -9
_diffrn_reflns_limit_l_max 29
_diffrn_reflns_limit_l_min -27
_diffrn_reflns_number 8467
_diffrn_reflns_theta_full 25.241
_diffrn_reflns_theta_max 28.629
_diffrn_reflns_theta_min 2.308
_exptl_absorpt_coefficient_mu 0.790
_exptl_absorpt_correction_T_max 1.00000
_exptl_absorpt_correction_T_min 0.89446
_exptl_absorpt_correction_type multi-scan
_exptl_absorpt_process_details
;
(CrysAlis PRO; Agilent, 2011)
;
_exptl_crystal_colour brown
_exptl_crystal_density_diffrn 1.344
_exptl_crystal_description prism
_exptl_crystal_F_000 780
_exptl_crystal_size_max 0.300
_exptl_crystal_size_mid 0.200
_exptl_crystal_size_min 0.100
_refine_diff_density_max 0.479
_refine_diff_density_min -0.242
_refine_ls_extinction_method none
_refine_ls_goodness_of_fit_ref 1.016
_refine_ls_hydrogen_treatment constr
_refine_ls_matrix_type full
_refine_ls_number_parameters 217
_refine_ls_number_reflns 4192
_refine_ls_number_restraints 0
_refine_ls_restrained_S_all 1.016
_refine_ls_R_factor_all 0.0490
_refine_ls_R_factor_gt 0.0349
_refine_ls_shift/su_max 0.001
_refine_ls_shift/su_mean 0.000
_refine_ls_structure_factor_coef Fsqd
_refine_ls_weighting_details 'w=1/[\s^2^(Fo^2^)+(0.0367P)^2^+0.7493P] where P=(Fo^2^+2Fc^2^)/3'
_refine_ls_weighting_scheme calc
_refine_ls_wR_factor_gt 0.0779
_refine_ls_wR_factor_ref 0.0847
_reflns_number_gt 3393
_reflns_number_total 4192
_reflns_threshold_expression 'I > 2\s(I)'
_cod_data_source_file hb7658sup1.cif
_cod_data_source_block I
_cod_original_sg_symbol_H-M 'P 21/c'
_cod_database_code 2311357
_shelx_space_group_comment
;
The symmetry employed for this shelxl refinement is uniquely defined
by the following loop, which should always be used as a source of
symmetry information in preference to the above space-group names.
They are only intended as comments.
;
_shelx_estimated_absorpt_t_min 0.798
_shelx_estimated_absorpt_t_max 0.925

loop_
_space_group_symop_operation_xyz
'x, y, z'
'-x, y+1/2, -z+1/2'
'-x, -y, -z'
'x, -y-1/2, z-1/2'

loop_
_atom_site_type_symbol
_atom_site_label
_atom_site_fract_x
_atom_site_fract_y
_atom_site_fract_z
_atom_site_U_iso_or_equiv
_atom_site_adp_type
_atom_site_calc_flag
_atom_site_occupancy
Ni Ni 0.5000 0.5000 0.5000 0.01242(9) Uani d 1
S S1 0.46625(4) 0.27399(6) 0.43507(2) 0.01691(12) Uani d 1
S S2 0.29415(4) -0.01653(6) 0.43496(2) 0.01892(12) Uani d 1
N N1 0.36782(13) 0.1991(2) 0.53197(7) 0.0153(3) Uani d 1
N N2 0.43911(13) 0.3485(2) 0.55606(7) 0.0141(3) Uani d 1
C C1 0.37730(16) 0.1603(2) 0.47593(9) 0.0150(4) Uani d 1
C C2 0.45497(16) 0.3715(2) 0.61599(9) 0.0156(4) Uani d 1
H H2 0.5057 0.4692 0.6325 0.019 Uiso calc 1
C C3 0.40706(16) 0.2706(2) 0.66191(9) 0.0158(4) Uani d 1
C C4 0.37058(16) 0.0885(3) 0.65720(9) 0.0173(4) Uani d 1
H H4 0.3835 0.0158 0.6237 0.021 Uiso calc 1
C C5 0.31580(17) 0.0154(3) 0.70149(9) 0.0191(4) Uani d 1
H H5 0.2931 -0.1084 0.6981 0.023 Uiso calc 1
C C6 0.29286(17) 0.1173(3) 0.75084(9) 0.0192(4) Uani d 1
C C7 0.33687(18) 0.2946(3) 0.75775(9) 0.0215(4) Uani d 1
H H7 0.3273 0.3649 0.7925 0.026 Uiso calc 1
C C8 0.39416(17) 0.3687(3) 0.71472(9) 0.0197(4) Uani d 1
H H8 0.4252 0.4879 0.7210 0.024 Uiso calc 1
C C9 0.21599(19) 0.0493(3) 0.79346(10) 0.0247(5) Uani d 1
H H9 0.2445 0.1068 0.8353 0.030 Uiso calc 1
C C10 0.0885(2) 0.1130(4) 0.76693(13) 0.0426(7) Uani d 1
H H10A 0.0864 0.2455 0.7655 0.064 Uiso calc 1
H H10B 0.0371 0.0696 0.7937 0.064 Uiso calc 1
H H10C 0.0604 0.0646 0.7247 0.064 Uiso calc 1
C C11 0.2185(2) -0.1560(3) 0.80247(11) 0.0298(5) Uani d 1
H H11A 0.1814 -0.2148 0.7629 0.045 Uiso calc 1
H H11B 0.1749 -0.1879 0.8343 0.045 Uiso calc 1
H H11C 0.3009 -0.1968 0.8159 0.045 Uiso calc 1
C C12 0.21972(18) -0.1039(3) 0.49369(9) 0.0202(4) Uani d 1
H H12A 0.2782 -0.1605 0.5283 0.024 Uiso calc 1
H H12B 0.1800 -0.0041 0.5110 0.024 Uiso calc 1
C C13 0.12954(16) -0.2422(3) 0.46281(9) 0.0167(4) Uani d 1
C C14 0.15875(17) -0.4252(3) 0.46395(9) 0.0195(4) Uani d 1
H H14 0.2363 -0.4633 0.4841 0.023 Uiso calc 1
C C15 0.07536(19) -0.5521(3) 0.43589(10) 0.0227(4) Uani d 1
H H15 0.0966 -0.6764 0.4372 0.027 Uiso calc 1
C C16 -0.03838(18) -0.5005(3) 0.40599(10) 0.0212(4) Uani d 1
C C17 -0.06739(17) -0.3171(3) 0.40435(10) 0.0230(4) Uani d 1
H H17 -0.1447 -0.2791 0.3838 0.028 Uiso calc 1
C C18 0.01567(17) -0.1900(3) 0.43244(10) 0.0211(4) Uani d 1
H H18 -0.0054 -0.0656 0.4309 0.025 Uiso calc 1
C C19 -0.1304(2) -0.6381(3) 0.37581(11) 0.0329(5) Uani d 1
H H19A -0.1946 -0.6411 0.3982 0.049 Uiso calc 1
H H19B -0.0936 -0.7580 0.3775 0.049 Uiso calc 1
H H19C -0.1626 -0.6045 0.3322 0.049 Uiso calc 1

loop_
_atom_site_aniso_label
_atom_site_aniso_U_11
_atom_site_aniso_U_22
_atom_site_aniso_U_33
_atom_site_aniso_U_12
_atom_site_aniso_U_13
_atom_site_aniso_U_23
Ni 0.01367(16) 0.01287(16) 0.01220(17) -0.00309(12) 0.00605(13) -0.00017(13)
S1 0.0214(2) 0.0164(2) 0.0156(2) -0.00518(18) 0.00956(19) -0.00249(19)
S2 0.0239(2) 0.0188(2) 0.0157(2) -0.00893(18) 0.0080(2) -0.0039(2)
N1 0.0169(8) 0.0147(7) 0.0157(8) -0.0057(6) 0.0062(6) -0.0015(7)
N2 0.0141(7) 0.0131(7) 0.0160(8) -0.0033(6) 0.0054(6) -0.0013(6)
C1 0.0160(9) 0.0122(8) 0.0174(9) -0.0010(7) 0.0049(8) 0.0020(7)
C2 0.0154(9) 0.0155(9) 0.0165(10) -0.0035(7) 0.0049(8) 0.0003(8)
C3 0.0146(9) 0.0205(9) 0.0127(9) -0.0035(7) 0.0037(7) 0.0012(8)
C4 0.0185(9) 0.0198(9) 0.0144(9) -0.0022(7) 0.0052(8) -0.0012(8)
C5 0.0202(9) 0.0200(9) 0.0169(10) -0.0057(7) 0.0040(8) 0.0018(8)
C6 0.0187(9) 0.0255(10) 0.0133(9) -0.0029(8) 0.0037(8) 0.0027(8)
C7 0.0275(11) 0.0258(10) 0.0126(9) -0.0035(8) 0.0074(8) -0.0033(8)
C8 0.0218(10) 0.0214(10) 0.0159(10) -0.0051(8) 0.0040(8) 0.0001(8)
C9 0.0275(11) 0.0317(11) 0.0167(10) -0.0059(9) 0.0089(9) 0.0021(9)
C10 0.0313(13) 0.0582(17) 0.0461(16) 0.0062(11) 0.0250(12) 0.0199(14)
C11 0.0330(12) 0.0345(12) 0.0240(11) -0.0100(10) 0.0109(10) 0.0080(10)
C12 0.0232(10) 0.0227(10) 0.0173(10) -0.0079(8) 0.0101(8) -0.0014(8)
C13 0.0170(9) 0.0199(9) 0.0156(9) -0.0052(7) 0.0086(8) -0.0010(8)
C14 0.0199(10) 0.0203(9) 0.0189(10) 0.0007(8) 0.0059(8) 0.0015(8)
C15 0.0326(11) 0.0165(9) 0.0207(10) -0.0021(8) 0.0094(9) 0.0000(8)
C16 0.0260(10) 0.0230(10) 0.0159(10) -0.0113(8) 0.0074(8) -0.0010(8)
C17 0.0155(9) 0.0301(11) 0.0225(11) -0.0019(8) 0.0025(8) 0.0032(9)
C18 0.0222(10) 0.0174(9) 0.0251(11) -0.0004(8) 0.0080(9) 0.0024(9)
C19 0.0376(13) 0.0351(12) 0.0251(12) -0.0209(10) 0.0051(10) -0.0034(10)

loop_
_atom_type_symbol
_atom_type_description
_atom_type_scat_dispersion_real
_atom_type_scat_dispersion_imag
_atom_type_scat_source
C C 0.0033 0.0016 'International Tables Vol C Tables 4.2.6.8 and 6.1.1.4'
H H 0.0000 0.0000 'International Tables Vol C Tables 4.2.6.8 and 6.1.1.4'
N N 0.0061 0.0033 'International Tables Vol C Tables 4.2.6.8 and 6.1.1.4'
Ni Ni 0.3393 1.1124 'International Tables Vol C Tables 4.2.6.8 and 6.1.1.4'
S S 0.1246 0.1234 'International Tables Vol C Tables 4.2.6.8 and 6.1.1.4'

loop_
_geom_angle_atom_site_label_1
_geom_angle_atom_site_label_2
_geom_angle_atom_site_label_3
_geom_angle_site_symmetry_1
_geom_angle_site_symmetry_3
_geom_angle
N2 Ni N2 . 3_666 180.00(7)
N2 Ni S1 . 3_666 93.71(5)
N2 Ni S1 3_666 3_666 86.29(5)
N2 Ni S1 . . 86.30(5)
N2 Ni S1 3_666 . 93.70(5)
S1 Ni S1 3_666 . 180.0
C1 S1 Ni . . 94.14(6)
C1 S2 C12 . . 101.14(9)
C1 N1 N2 . . 111.31(15)
C2 N2 N1 . . 114.86(15)
C2 N2 Ni . . 126.01(13)
N1 N2 Ni . . 119.11(12)
N1 C1 S1 . . 125.12(14)
N1 C1 S2 . . 120.09(14)
S1 C1 S2 . . 114.77(11)
N2 C2 C3 . . 130.15(17)
N2 C2 H2 . . 114.9
C3 C2 H2 . . 114.9
C8 C3 C4 . . 117.91(18)
C8 C3 C2 . . 115.80(16)
C4 C3 C2 . . 126.26(18)
C5 C4 C3 . . 119.90(18)
C5 C4 H4 . . 120.1
C3 C4 H4 . . 120.1
C4 C5 C6 . . 122.24(18)
C4 C5 H5 . . 118.9
C6 C5 H5 . . 118.9
C5 C6 C7 . . 117.45(18)
C5 C6 C9 . . 122.87(18)
C7 C6 C9 . . 119.53(18)
C8 C7 C6 . . 120.95(19)
C8 C7 H7 . . 119.5
C6 C7 H7 . . 119.5
C7 C8 C3 . . 121.12(18)
C7 C8 H8 . . 119.4
C3 C8 H8 . . 119.4
C6 C9 C11 . . 114.35(18)
C6 C9 C10 . . 108.19(18)
C11 C9 C10 . . 110.02(19)
C6 C9 H9 . . 108.0
C11 C9 H9 . . 108.0
C10 C9 H9 . . 108.0
C9 C10 H10A . . 109.5
C9 C10 H10B . . 109.5
H10A C10 H10B . . 109.5
C9 C10 H10C . . 109.5
H10A C10 H10C . . 109.5
H10B C10 H10C . . 109.5
C9 C11 H11A . . 109.5
C9 C11 H11B . . 109.5
H11A C11 H11B . . 109.5
C9 C11 H11C . . 109.5
H11A C11 H11C . . 109.5
H11B C11 H11C . . 109.5
C13 C12 S2 . . 108.11(14)
C13 C12 H12A . . 110.1
S2 C12 H12A . . 110.1
C13 C12 H12B . . 110.1
S2 C12 H12B . . 110.1
H12A C12 H12B . . 108.4
C18 C13 C14 . . 118.53(17)
C18 C13 C12 . . 120.86(17)
C14 C13 C12 . . 120.60(17)
C15 C14 C13 . . 120.43(18)
C15 C14 H14 . . 119.8
C13 C14 H14 . . 119.8
C16 C15 C14 . . 121.13(19)
C16 C15 H15 . . 119.4
C14 C15 H15 . . 119.4
C15 C16 C17 . . 118.47(18)
C15 C16 C19 . . 121.53(19)
C17 C16 C19 . . 120.00(19)
C18 C17 C16 . . 120.55(18)
C18 C17 H17 . . 119.7
C16 C17 H17 . . 119.7
C17 C18 C13 . . 120.87(18)
C17 C18 H18 . . 119.6
C13 C18 H18 . . 119.6
C16 C19 H19A . . 109.5
C16 C19 H19B . . 109.5
H19A C19 H19B . . 109.5
C16 C19 H19C . . 109.5
H19A C19 H19C . . 109.5
H19B C19 H19C . . 109.5

loop_
_geom_bond_atom_site_label_1
_geom_bond_atom_site_label_2
_geom_bond_site_symmetry_2
_geom_bond_distance
_geom_bond_publ_flag
Ni S1 . 2.1747(5) y
Ni N2 . 1.9137(15) y
Ni N2 3_666 1.9138(15) ?
Ni S1 3_666 2.1746(5) ?
C1 S1 . 1.7296(19) y
C1 S2 . 1.7479(18) y
C12 S2 . 1.824(2) y
N1 C1 . 1.294(2) ?
N1 N2 . 1.408(2) ?
N2 C2 . 1.300(2) ?
C2 C3 . 1.461(3) ?
C2 H2 . 0.9500 ?
C3 C8 . 1.405(3) ?
C3 C4 . 1.408(3) ?
C4 C5 . 1.386(3) ?
C4 H4 . 0.9500 ?
C5 C6 . 1.395(3) ?
C5 H5 . 0.9500 ?
C6 C7 . 1.401(3) ?
C6 C9 . 1.516(3) ?
C7 C8 . 1.385(3) ?
C7 H7 . 0.9500 ?
C8 H8 . 0.9500 ?
C9 C11 . 1.529(3) ?
C9 C10 . 1.534(3) ?
C9 H9 . 1.0000 ?
C10 H10A . 0.9800 ?
C10 H10B . 0.9800 ?
C10 H10C . 0.9800 ?
C11 H11A . 0.9800 ?
C11 H11B . 0.9800 ?
C11 H11C . 0.9800 ?
C12 C13 . 1.509(2) ?
C12 H12A . 0.9900 ?
C12 H12B . 0.9900 ?
C13 C18 . 1.391(3) ?
C13 C14 . 1.393(3) ?
C14 C15 . 1.387(3) ?
C14 H14 . 0.9500 ?
C15 C16 . 1.386(3) ?
C15 H15 . 0.9500 ?
C16 C17 . 1.395(3) ?
C16 C19 . 1.514(3) ?
C17 C18 . 1.386(3) ?
C17 H17 . 0.9500 ?
C18 H18 . 0.9500 ?
C19 H19A . 0.9800 ?
C19 H19B . 0.9800 ?
C19 H19C . 0.9800 ?

loop_
_geom_hbond_atom_site_label_D
_geom_hbond_atom_site_label_H
_geom_hbond_atom_site_label_A
_geom_hbond_site_symmetry_A
_geom_hbond_distance_DH
_geom_hbond_distance_HA
_geom_hbond_distance_DA
_geom_hbond_angle_DHA
C2 H2 S1 3_666 0.95 2.48 3.0691(17) 120
C4 H4 N1 . 0.95 2.40 2.865(2) 110
C17 H17 Cg1 3_556 0.95 2.84 3.761(2) 164
C11 H11B Cg2 4_545 0.98 2.96 3.880(3) 158

loop_
_geom_torsion_atom_site_label_1
_geom_torsion_atom_site_label_2
_geom_torsion_atom_site_label_3
_geom_torsion_atom_site_label_4
_geom_torsion
C1 N1 N2 C2 -165.61(17)
C1 N1 N2 Ni 15.80(19)
N2 N1 C1 S1 0.5(2)
N2 N1 C1 S2 -178.25(12)
Ni S1 C1 N1 -12.72(17)
Ni S1 C1 S2 166.05(9)
C12 S2 C1 N1 -3.28(18)
C12 S2 C1 S1 177.88(11)
N1 N2 C2 C3 -2.5(3)
Ni N2 C2 C3 176.01(15)
N2 C2 C3 C8 -152.0(2)
N2 C2 C3 C4 26.3(3)
C8 C3 C4 C5 4.7(3)
C2 C3 C4 C5 -173.58(18)
C3 C4 C5 C6 1.2(3)
C4 C5 C6 C7 -5.6(3)
C4 C5 C6 C9 169.86(18)
C5 C6 C7 C8 4.1(3)
C9 C6 C7 C8 -171.54(18)
C6 C7 C8 C3 1.8(3)
C4 C3 C8 C7 -6.2(3)
C2 C3 C8 C7 172.25(17)
C5 C6 C9 C11 30.3(3)
C7 C6 C9 C11 -154.27(19)
C5 C6 C9 C10 -92.6(2)
C7 C6 C9 C10 82.8(2)
C1 S2 C12 C13 171.91(13)
S2 C12 C13 C18 -86.5(2)
S2 C12 C13 C14 93.3(2)
C18 C13 C14 C15 -0.6(3)
C12 C13 C14 C15 179.55(19)
C13 C14 C15 C16 0.2(3)
C14 C15 C16 C17 0.4(3)
C14 C15 C16 C19 -179.4(2)
C15 C16 C17 C18 -0.5(3)
C19 C16 C17 C18 179.2(2)
C16 C17 C18 C13 0.0(3)
C14 C13 C18 C17 0.5(3)
C12 C13 C18 C17 -179.67(19)
